data_4342848
loop_
_publ_author_name
'Ali, Akram'
'Barman, Suman K.'
'Mukherjee, Rabindranath'

_publ_section_title
;
 Palladium(II) Complex of a Redox-Active Amidophenolate-Based O,N,S,N
 Ligand: Its Monocation and Dication and Reactivity with PPh3.
;
_journal_issue 11
_journal_name_full 'Inorganic chemistry'
_journal_page_first 5182
_journal_page_last 5194
_journal_paper_doi 10.1021/ic503103e
_journal_volume 54
_journal_year 2015
_chemical_formula_moiety 'C27 H32 N2 O1.75 Pd S'
_chemical_formula_sum 'C27 H32 N2 O1.75 Pd S'
_chemical_formula_weight 551.01
_chemical_name_systematic
;
 ?
;
_space_group_IT_number 14
_symmetry_cell_setting monoclinic
_symmetry_space_group_name_Hall '-P 2ybc'
_symmetry_space_group_name_H-M 'P 1 21/c 1'
_atom_sites_solution_hydrogens geom
_atom_sites_solution_primary direct
_atom_sites_solution_secondary difmap
_audit_creation_method SHELXL-97
_cell_angle_alpha 90.000(5)
_cell_angle_beta 92.427(5)
_cell_angle_gamma 90.000(5)
_cell_formula_units_Z 4
_cell_length_a 13.003(5)
_cell_length_b 10.137(5)
_cell_length_c 18.385(5)
_cell_measurement_temperature 100(2)
_cell_measurement_theta_max 25.4
_cell_measurement_theta_min 1.57
_cell_volume 2421.2(17)
_computing_cell_refinement 'Bruker SMART'
_computing_data_collection 'Bruker SMART APEX'
_computing_data_reduction 'Bruker SAINT PLUS'
_computing_molecular_graphics 'Ortep-3 for Windows (Farrugia, 1997)'
_computing_publication_material 'WinGX publication routines (Farrugia, 1999)'
_computing_structure_refinement 'SHELXL-97 (Sheldrick, 1997)'
_computing_structure_solution 'SIR97(Altomare, et. al. 1999)'
_diffrn_ambient_temperature 100(2)
_diffrn_measured_fraction_theta_full 0.998
_diffrn_measured_fraction_theta_max 0.998
_diffrn_measurement_device_type 'CCD area detector'
_diffrn_measurement_method 'phi and omega scans'
_diffrn_radiation_monochromator graphite
_diffrn_radiation_source 'fine-focus sealed tube'
_diffrn_radiation_type MoK\a
_diffrn_radiation_wavelength 0.71069
_diffrn_reflns_av_R_equivalents 0.0540
_diffrn_reflns_av_sigmaI/netI 0.0580
_diffrn_reflns_limit_h_max 15
_diffrn_reflns_limit_h_min -15
_diffrn_reflns_limit_k_max 12
_diffrn_reflns_limit_k_min -12
_diffrn_reflns_limit_l_max 13
_diffrn_reflns_limit_l_min -22
_diffrn_reflns_number 12593
_diffrn_reflns_theta_full 25.49
_diffrn_reflns_theta_max 25.49
_diffrn_reflns_theta_min 1.57
_exptl_absorpt_coefficient_mu 0.879
_exptl_absorpt_correction_T_max 0.8508
_exptl_absorpt_correction_T_min 0.8302
_exptl_absorpt_correction_type empirical
_exptl_absorpt_process_details SADABS
_exptl_crystal_colour green
_exptl_crystal_density_diffrn 1.512
_exptl_crystal_density_method 'not measured'
_exptl_crystal_description block
_exptl_crystal_F_000 1136
_exptl_crystal_size_max 0.22
_exptl_crystal_size_mid 0.21
_exptl_crystal_size_min 0.19
_refine_diff_density_max 1.412
_refine_diff_density_min -0.910
_refine_diff_density_rms 0.178
_refine_ls_extinction_method none
_refine_ls_goodness_of_fit_ref 0.920
_refine_ls_hydrogen_treatment mixed
_refine_ls_matrix_type full
_refine_ls_number_parameters 299
_refine_ls_number_reflns 4493
_refine_ls_number_restraints 0
_refine_ls_restrained_S_all 0.920
_refine_ls_R_factor_all 0.0635
_refine_ls_R_factor_gt 0.0426
_refine_ls_shift/su_max 0.000
_refine_ls_shift/su_mean 0.000
_refine_ls_structure_factor_coef Fsqd
_refine_ls_weighting_details 'calc w=1/[\s^2^(Fo^2^)+(0.0645P)^2^+17.8740P] where P=(Fo^2^+2Fc^2^)/3'
_refine_ls_weighting_scheme calc
_refine_ls_wR_factor_gt 0.0996
_refine_ls_wR_factor_ref 0.1365
_reflns_number_gt 3631
_reflns_number_total 4493
_reflns_threshold_expression >2sigma(I)
_cod_data_source_file ic503103e_si_002.cif
_cod_data_source_block 2decam
_cod_depositor_comments 'Adding full bibliography for 4342848--4342851.cif.'
_cod_original_sg_symbol_H-M p21/c
_cod_database_code 4342848

loop_
_symmetry_equiv_pos_as_xyz
'x, y, z'
'-x, y+1/2, -z+1/2'
'-x, -y, -z'
'x, -y-1/2, z-1/2'

loop_
_atom_site_label
_atom_site_type_symbol
_atom_site_fract_x
_atom_site_fract_y
_atom_site_fract_z
_atom_site_U_iso_or_equiv
_atom_site_adp_type
_atom_site_occupancy
_atom_site_symmetry_multiplicity
_atom_site_calc_flag
_atom_site_refinement_flags
Pd Pd 0.47614(3) 0.18588(4) 0.06166(2) 0.02014(15) Uani 1 1 d .
S1 S 0.63217(10) 0.15675(13) 0.10976(7) 0.0243(3) Uani 1 1 d .
O1 O 0.3255(3) 0.1978(3) 0.03479(19) 0.0231(8) Uani 1 1 d .
C16 C 0.4876(5) -0.1499(5) 0.1975(3) 0.0282(12) Uani 1 1 d .
H16 H 0.4208 -0.1812 0.2011 0.034 Uiso 1 1 calc R
C8 C 0.1613(4) -0.0069(6) 0.1892(3) 0.0278(12) Uani 1 1 d .
C24 C 0.6397(4) 0.4043(6) -0.1019(3) 0.0291(12) Uani 1 1 d .
H24 H 0.7064 0.4112 -0.1179 0.035 Uiso 1 1 calc R
N1 N 0.4308(3) 0.0546(4) 0.1315(2) 0.0233(9) Uani 1 1 d .
N2 N 0.5228(3) 0.3057(4) -0.0223(2) 0.0211(9) Uani 1 1 d .
C1 C 0.2692(4) 0.1302(5) 0.0837(3) 0.0233(11) Uani 1 1 d .
C18 C 0.6721(5) -0.1823(5) 0.2222(3) 0.0290(12) Uani 1 1 d .
H18 H 0.7258 -0.2329 0.2423 0.035 Uiso 1 1 calc R
C2 C 0.1619(4) 0.1372(5) 0.0822(3) 0.0236(11) Uani 1 1 d .
C27 C 0.4464(4) 0.3792(5) -0.0539(3) 0.0238(11) Uani 1 1 d .
H27 H 0.3797 0.3689 -0.0384 0.029 Uiso 1 1 calc R
C14 C 0.3238(4) 0.0525(5) 0.1362(3) 0.0234(11) Uani 1 1 d .
C7 C 0.1107(4) 0.0668(5) 0.1350(3) 0.0278(12) Uani 1 1 d .
H7 H 0.0391 0.0693 0.1338 0.033 Uiso 1 1 calc R
C5 C 0.1337(4) 0.3723(6) 0.0414(3) 0.0296(12) Uani 1 1 d .
H5A H 0.1123 0.3973 0.0888 0.044 Uiso 1 1 calc R
H5B H 0.1003 0.4278 0.0053 0.044 Uiso 1 1 calc R
H5C H 0.2069 0.3822 0.0394 0.044 Uiso 1 1 calc R
C26 C 0.4640(4) 0.4680(5) -0.1077(3) 0.0272(12) Uani 1 1 d .
H26 H 0.4101 0.5185 -0.1276 0.033 Uiso 1 1 calc R
C3 C 0.1041(4) 0.2272(5) 0.0265(3) 0.0260(11) Uani 1 1 d .
C9 C 0.1049(5) -0.0819(6) 0.2489(3) 0.0326(13) Uani 1 1 d .
C15 C 0.5053(4) -0.0286(5) 0.1626(3) 0.0226(11) Uani 1 1 d .
C19 C 0.6914(4) -0.0643(6) 0.1872(3) 0.0289(12) Uani 1 1 d .
H19 H 0.7584 -0.0332 0.1844 0.035 Uiso 1 1 calc R
C23 C 0.6192(4) 0.3154(5) -0.0472(3) 0.0213(11) Uani 1 1 d .
C17 C 0.5707(4) -0.2230(5) 0.2267(3) 0.0272(12) Uani 1 1 d .
H17 H 0.5574 -0.3021 0.2501 0.033 Uiso 1 1 calc R
C4 C 0.1286(4) 0.1897(5) -0.0517(3) 0.0266(12) Uani 1 1 d .
H4A H 0.2015 0.1963 -0.0576 0.040 Uiso 1 1 calc R
H4B H 0.0933 0.2486 -0.0852 0.040 Uiso 1 1 calc R
H4C H 0.1065 0.1009 -0.0614 0.040 Uiso 1 1 calc R
C25 C 0.5632(4) 0.4828(5) -0.1329(3) 0.0288(12) Uani 1 1 d .
H25 H 0.5771 0.5432 -0.1693 0.035 Uiso 1 1 calc R
C22 C 0.7115(4) 0.2380(6) -0.0157(3) 0.0297(12) Uani 1 1 d .
H22A H 0.7534 0.2142 -0.0561 0.036 Uiso 1 1 calc R
H22B H 0.7521 0.2983 0.0148 0.036 Uiso 1 1 calc R
C20 C 0.6094(4) 0.0067(5) 0.1564(3) 0.0230(11) Uani 1 1 d .
C13 C 0.2679(4) -0.0130(5) 0.1896(3) 0.0264(12) Uani 1 1 d .
H13 H 0.3032 -0.0612 0.2258 0.032 Uiso 1 1 calc R
C21 C 0.6963(4) 0.1145(5) 0.0283(3) 0.0240(11) Uani 1 1 d .
H21A H 0.7624 0.0743 0.0408 0.029 Uiso 1 1 calc R
H21B H 0.6552 0.0515 0.0000 0.029 Uiso 1 1 calc R
C6 C -0.0143(4) 0.2160(6) 0.0313(3) 0.0308(13) Uani 1 1 d .
H6A H -0.0357 0.1279 0.0188 0.046 Uiso 1 1 calc R
H6B H -0.0472 0.2773 -0.0020 0.046 Uiso 1 1 calc R
H6C H -0.0333 0.2358 0.0800 0.046 Uiso 1 1 calc R
C12 C 0.1365(5) -0.0200(7) 0.3228(3) 0.0448(16) Uani 1 1 d .
H12A H 0.1227 0.0730 0.3213 0.067 Uiso 1 1 calc R
H12B H 0.2086 -0.0343 0.3329 0.067 Uiso 1 1 calc R
H12C H 0.0978 -0.0601 0.3603 0.067 Uiso 1 1 calc R
O2 O 0.6835(9) 0.2497(13) 0.1492(6) 0.122(4) Uiso 0.75 1 d P
C11 C 0.1353(6) -0.2275(6) 0.2475(4) 0.0524(19) Uani 1 1 d .
H11A H 0.1059 -0.2723 0.2877 0.079 Uiso 1 1 calc R
H11B H 0.2089 -0.2350 0.2514 0.079 Uiso 1 1 calc R
H11C H 0.1101 -0.2665 0.2027 0.079 Uiso 1 1 calc R
C10 C -0.0109(5) -0.0754(7) 0.2395(3) 0.0456(17) Uani 1 1 d .
H10A H -0.0320 -0.1101 0.1926 0.068 Uiso 1 1 calc R
H10B H -0.0330 0.0146 0.2430 0.068 Uiso 1 1 calc R
H10C H -0.0413 -0.1267 0.2768 0.068 Uiso 1 1 calc R

loop_
_atom_site_aniso_label
_atom_site_aniso_U_11
_atom_site_aniso_U_22
_atom_site_aniso_U_33
_atom_site_aniso_U_23
_atom_site_aniso_U_13
_atom_site_aniso_U_12
Pd 0.0235(2) 0.0178(2) 0.0194(2) 0.00121(15) 0.00402(15) 0.00046(15)
S1 0.0261(7) 0.0227(7) 0.0244(7) 0.0007(5) 0.0040(5) 0.0036(5)
O1 0.0240(18) 0.0251(19) 0.0208(18) 0.0058(15) 0.0077(14) 0.0016(15)
C16 0.047(3) 0.021(3) 0.016(2) -0.004(2) 0.004(2) 0.002(2)
C8 0.035(3) 0.030(3) 0.018(3) 0.005(2) 0.007(2) -0.007(2)
C24 0.032(3) 0.032(3) 0.024(3) -0.002(2) 0.002(2) -0.007(2)
N1 0.023(2) 0.021(2) 0.026(2) -0.0013(18) 0.0014(18) -0.0036(18)
N2 0.024(2) 0.018(2) 0.022(2) -0.0019(17) 0.0068(17) -0.0019(17)
C1 0.034(3) 0.017(2) 0.020(3) 0.001(2) 0.003(2) -0.006(2)
C18 0.043(3) 0.025(3) 0.020(3) 0.002(2) 0.007(2) 0.012(2)
C2 0.028(3) 0.026(3) 0.017(2) -0.005(2) 0.006(2) 0.002(2)
C27 0.025(3) 0.020(3) 0.026(3) 0.001(2) 0.003(2) 0.004(2)
C14 0.033(3) 0.016(2) 0.021(3) -0.002(2) 0.000(2) -0.002(2)
C7 0.030(3) 0.029(3) 0.025(3) -0.004(2) 0.006(2) -0.006(2)
C5 0.028(3) 0.030(3) 0.032(3) -0.003(2) 0.007(2) 0.008(2)
C26 0.034(3) 0.024(3) 0.023(3) 0.000(2) 0.000(2) 0.003(2)
C3 0.025(3) 0.027(3) 0.026(3) 0.001(2) 0.006(2) -0.001(2)
C9 0.044(3) 0.031(3) 0.023(3) -0.001(2) 0.011(2) -0.010(3)
C15 0.032(3) 0.022(3) 0.014(2) -0.002(2) 0.002(2) 0.000(2)
C19 0.034(3) 0.029(3) 0.024(3) 0.001(2) 0.004(2) 0.003(2)
C23 0.027(3) 0.018(2) 0.019(2) -0.008(2) 0.004(2) 0.001(2)
C17 0.044(3) 0.017(3) 0.021(3) 0.000(2) 0.011(2) 0.007(2)
C4 0.030(3) 0.028(3) 0.022(3) 0.002(2) -0.002(2) 0.002(2)
C25 0.039(3) 0.022(3) 0.025(3) 0.003(2) 0.003(2) -0.005(2)
C22 0.028(3) 0.031(3) 0.031(3) 0.003(2) 0.006(2) 0.001(2)
C20 0.031(3) 0.019(3) 0.019(2) -0.001(2) 0.000(2) 0.001(2)
C13 0.038(3) 0.024(3) 0.018(2) 0.000(2) 0.003(2) -0.001(2)
C21 0.019(2) 0.026(3) 0.027(3) 0.003(2) 0.007(2) 0.003(2)
C6 0.022(3) 0.044(3) 0.027(3) 0.001(3) 0.004(2) 0.005(2)
C12 0.058(4) 0.049(4) 0.028(3) 0.001(3) 0.014(3) -0.017(3)
C11 0.073(5) 0.031(3) 0.057(4) 0.007(3) 0.034(4) -0.012(3)
C10 0.041(4) 0.062(5) 0.035(4) 0.005(3) 0.016(3) -0.012(3)

loop_
_atom_type_symbol
_atom_type_description
_atom_type_scat_dispersion_real
_atom_type_scat_dispersion_imag
_atom_type_scat_source
C C 0.0033 0.0016 'International Tables Vol C Tables 4.2.6.8 and 6.1.1.4'
H H 0.0000 0.0000 'International Tables Vol C Tables 4.2.6.8 and 6.1.1.4'
N N 0.0061 0.0033 'International Tables Vol C Tables 4.2.6.8 and 6.1.1.4'
O O 0.0106 0.0060 'International Tables Vol C Tables 4.2.6.8 and 6.1.1.4'
S S 0.1246 0.1234 'International Tables Vol C Tables 4.2.6.8 and 6.1.1.4'
Pd Pd -0.9988 1.0072 'International Tables Vol C Tables 4.2.6.8 and 6.1.1.4'

loop_
_geom_angle_atom_site_label_1
_geom_angle_atom_site_label_2
_geom_angle_atom_site_label_3
_geom_angle
N1 Pd O1 83.36(15)
N1 Pd N2 172.62(17)
O1 Pd N2 95.47(15)
N1 Pd S1 86.73(13)
O1 Pd S1 169.50(10)
N2 Pd S1 94.80(12)
O2 S1 C20 115.3(5)
O2 S1 C21 112.2(5)
C20 S1 C21 106.9(2)
O2 S1 Pd 123.4(5)
C20 S1 Pd 98.02(18)
C21 S1 Pd 98.61(18)
C1 O1 Pd 110.6(3)
C17 C16 C15 119.9(5)
C13 C8 C7 118.2(5)
C13 C8 C9 118.6(5)
C7 C8 C9 123.3(5)
C25 C24 C23 121.2(5)
C14 N1 C15 130.1(4)
C14 N1 Pd 112.3(3)
C15 N1 Pd 117.3(3)
C27 N2 C23 119.2(4)
C27 N2 Pd 114.1(3)
C23 N2 Pd 126.7(3)
C2 C1 O1 121.5(5)
C2 C1 C14 121.0(5)
O1 C1 C14 117.5(5)
C17 C18 C19 118.3(5)
C1 C2 C7 117.8(5)
C1 C2 C3 120.2(4)
C7 C2 C3 122.0(5)
N2 C27 C26 122.1(5)
N1 C14 C13 126.4(5)
N1 C14 C1 114.9(4)
C13 C14 C1 118.6(5)
C8 C7 C2 123.2(5)
C27 C26 C25 119.8(5)
C4 C3 C2 111.1(4)
C4 C3 C6 106.3(4)
C2 C3 C6 112.1(4)
C4 C3 C5 110.0(4)
C2 C3 C5 109.6(4)
C6 C3 C5 107.5(4)
C10 C9 C11 107.3(5)
C10 C9 C12 108.2(5)
C11 C9 C12 110.4(6)
C10 C9 C8 113.5(5)
C11 C9 C8 109.4(5)
C12 C9 C8 108.0(5)
N1 C15 C16 126.3(5)
N1 C15 C20 117.9(4)
C16 C15 C20 115.7(5)
C20 C19 C18 119.1(5)
N2 C23 C24 120.1(5)
N2 C23 C22 123.9(5)
C24 C23 C22 115.9(5)
C18 C17 C16 122.8(5)
C24 C25 C26 117.5(5)
C21 C22 C23 120.7(4)
C19 C20 C15 124.0(5)
C19 C20 S1 120.1(4)
C15 C20 S1 115.9(4)
C8 C13 C14 121.3(5)
C22 C21 S1 109.0(4)

loop_
_geom_bond_atom_site_label_1
_geom_bond_atom_site_label_2
_geom_bond_distance
Pd N1 1.957(4)
Pd O1 2.004(4)
Pd N2 2.075(4)
Pd S1 2.1985(16)
S1 O2 1.348(12)
S1 C20 1.776(5)
S1 C21 1.796(5)
O1 C1 1.367(6)
C16 C17 1.398(8)
C16 C15 1.411(7)
C8 C13 1.386(8)
C8 C7 1.389(8)
C8 C9 1.546(7)
C24 C25 1.379(8)
C24 C23 1.384(7)
N1 C14 1.398(7)
N1 C15 1.389(7)
N2 C27 1.354(7)
N2 C23 1.356(6)
C1 C2 1.396(7)
C1 C14 1.413(7)
C18 C17 1.387(8)
C18 C19 1.387(8)
C2 C7 1.398(7)
C2 C3 1.543(8)
C27 C26 1.364(7)
C14 C13 1.413(7)
C5 C3 1.542(8)
C26 C25 1.397(8)
C3 C4 1.534(7)
C3 C6 1.549(7)
C9 C10 1.509(9)
C9 C11 1.528(9)
C9 C12 1.536(8)
C15 C20 1.410(7)
C19 C20 1.386(8)
C23 C22 1.528(7)
C22 C21 1.508(7)

loop_
_geom_torsion_atom_site_label_1
_geom_torsion_atom_site_label_2
_geom_torsion_atom_site_label_3
_geom_torsion_atom_site_label_4
_geom_torsion
N1 Pd S1 O2 -111.8(6)
O1 Pd S1 O2 -92.5(8)
N2 Pd S1 O2 75.5(6)
N1 Pd S1 C20 15.8(2)
O1 Pd S1 C20 35.1(6)
N2 Pd S1 C20 -157.0(2)
N1 Pd S1 C21 124.3(2)
O1 Pd S1 C21 143.6(6)
N2 Pd S1 C21 -48.4(2)
N1 Pd O1 C1 9.9(3)
N2 Pd O1 C1 -177.4(3)
S1 Pd O1 C1 -9.5(8)
O1 Pd N1 C14 -9.9(3)
N2 Pd N1 C14 -91.2(13)
S1 Pd N1 C14 166.6(3)
O1 Pd N1 C15 164.0(4)
N2 Pd N1 C15 82.7(14)
S1 Pd N1 C15 -19.5(3)
N1 Pd N2 C27 97.1(13)
O1 Pd N2 C27 16.6(4)
S1 Pd N2 C27 -161.2(3)
N1 Pd N2 C23 -82.5(14)
O1 Pd N2 C23 -163.0(4)
S1 Pd N2 C23 19.2(4)
Pd O1 C1 C2 171.9(4)
Pd O1 C1 C14 -8.2(5)
O1 C1 C2 C7 -179.0(4)
C14 C1 C2 C7 1.1(8)
O1 C1 C2 C3 -2.6(7)
C14 C1 C2 C3 177.4(5)
C23 N2 C27 C26 -3.4(8)
Pd N2 C27 C26 177.0(4)
C15 N1 C14 C13 18.8(8)
Pd N1 C14 C13 -168.2(4)
C15 N1 C14 C1 -164.7(5)
Pd N1 C14 C1 8.3(5)
C2 C1 C14 N1 -179.9(5)
O1 C1 C14 N1 0.1(7)
C2 C1 C14 C13 -3.1(7)
O1 C1 C14 C13 176.9(4)
C13 C8 C7 C2 -1.6(8)
C9 C8 C7 C2 178.3(5)
C1 C2 C7 C8 1.3(8)
C3 C2 C7 C8 -174.9(5)
N2 C27 C26 C25 1.5(8)
C1 C2 C3 C4 58.4(6)
C7 C2 C3 C4 -125.4(5)
C1 C2 C3 C6 177.3(5)
C7 C2 C3 C6 -6.5(7)
C1 C2 C3 C5 -63.4(6)
C7 C2 C3 C5 112.8(5)
C13 C8 C9 C10 -175.9(5)
C7 C8 C9 C10 4.1(8)
C13 C8 C9 C11 -56.1(7)
C7 C8 C9 C11 123.9(6)
C13 C8 C9 C12 64.1(7)
C7 C8 C9 C12 -115.8(6)
C14 N1 C15 C16 11.2(8)
Pd N1 C15 C16 -161.5(4)
C14 N1 C15 C20 -172.0(5)
Pd N1 C15 C20 15.4(6)
C17 C16 C15 N1 -179.7(5)
C17 C16 C15 C20 3.4(7)
C17 C18 C19 C20 -1.7(8)
C27 N2 C23 C24 3.2(7)
Pd N2 C23 C24 -177.2(4)
C27 N2 C23 C22 179.7(5)
Pd N2 C23 C22 -0.7(7)
C25 C24 C23 N2 -1.2(8)
C25 C24 C23 C22 -177.9(5)
C19 C18 C17 C16 -0.1(8)
C15 C16 C17 C18 -0.8(8)
C23 C24 C25 C26 -0.7(8)
C27 C26 C25 C24 0.6(8)
N2 C23 C22 C21 20.2(8)
C24 C23 C22 C21 -163.2(5)
C18 C19 C20 C15 4.7(8)
C18 C19 C20 S1 -178.9(4)
N1 C15 C20 C19 177.3(5)
C16 C15 C20 C19 -5.5(7)
N1 C15 C20 S1 0.8(6)
C16 C15 C20 S1 178.0(4)
O2 S1 C20 C19 -57.0(7)
C21 S1 C20 C19 68.5(5)
Pd S1 C20 C19 170.0(4)
O2 S1 C20 C15 119.6(7)
C21 S1 C20 C15 -114.9(4)
Pd S1 C20 C15 -13.3(4)
C7 C8 C13 C14 -0.6(8)
C9 C8 C13 C14 179.5(5)
N1 C14 C13 C8 179.3(5)
C1 C14 C13 C8 2.9(8)
C23 C22 C21 S1 -64.0(6)
O2 S1 C21 C22 -56.1(7)
C20 S1 C21 C22 176.5(4)
Pd S1 C21 C22 75.4(4)
